data_1522204
loop_
_publ_author_name
'Woodcock, D.A.'
'Lightfoot, P.'
'Ritter, C.'

_publ_section_title
;
 Negative thermal expansion in Y2 (W O4)3
;
_journal_name_full 'Journal of Solid State Chemistry'
_journal_page_first 92
_journal_page_last 98
_journal_volume 149
_journal_year 2000
_chemical_formula_sum 'O12 W3 Y2'
_chemical_name_systematic 'Y2 (W O4)3'
_space_group_IT_number 60
_symmetry_space_group_name_Hall '-P 2a 2n'
_symmetry_space_group_name_H-M 'P n c a'
_cell_angle_alpha 90
_cell_angle_beta 90
_cell_angle_gamma 90
_cell_formula_units_Z 4
_cell_length_a 10.07
_cell_length_b 13.937
_cell_length_c 9.98
_cell_volume 1400.649
_citation_journal_id_ASTM JSSCBI
_cod_data_source_file Woodcock_JSSCBI_2000_1749.cif
_cod_data_source_block O12W3Y2
_cod_original_sg_symbol_Hall '-P 2n 2ab (z,x,y)'
_cod_database_code 1522204

loop_
_symmetry_equiv_pos_as_xyz
x,y,z
x+1/2,-y+1/2,-z+1/2
-x,y+1/2,-z+1/2
-x+1/2,-y,z
-x,-y,-z
-x-1/2,y-1/2,z-1/2
x,-y-1/2,z-1/2
x-1/2,y,-z

loop_
_atom_site_label
_atom_site_type_symbol
_atom_site_fract_x
_atom_site_fract_y
_atom_site_fract_z
_atom_site_occupancy
_atom_site_U_iso_or_equiv
W1 W+6 0.25 0 0.475 1 0.0
O6 O-2 0.284 0.337 0.356 1 0.0
O1 O-2 0.089 0.141 0.066 1 0.0
Y1 Y+3 0.47 0.381 0.25 1 0.0
W2 W+6 0.113 0.357 0.392 1 0.0
O5 O-2 0.066 0.468 0.324 1 0.0
O3 O-2 0.016 0.265 0.319 1 0.0
O2 O-2 0.139 0.065 0.371 1 0.0
O4 O-2 0.339 0.416 0.075 1 0.0
